data_1544377
loop_
_publ_author_name
'Kawano, T.'
'Yamane, H.'

_publ_section_title
;
 Synthesis, crystal structures and photoluminescence properties of new
 oxyborates, Mg5NbO3(BO3)3 and Mg5TaO3(BO3)3, with novel warwickite-type
 superstrucdtures
;
_journal_name_full 'Journal of Solid State Chemistry'
_journal_page_first 2466
_journal_page_last 2471
_journal_volume 184
_journal_year 2011
_chemical_formula_sum 'B3 Mg5 O12 Ta'
_chemical_name_common Mg5TaO3(BO3)3
_space_group_IT_number 62
_space_group_name_H-M_alt 'P n m a'
_symmetry_space_group_name_Hall '-P 2ac 2n'
_symmetry_space_group_name_H-M 'P n m a'
_cell_angle_alpha 90
_cell_angle_beta 90
_cell_angle_gamma 90
_cell_formula_units_Z 4
_cell_length_a 9.3702(3)
_cell_length_b 9.4415(3)
_cell_length_c 9.3301(2)
_cell_volume 825.42(4)
_cod_data_source_file Mg5TaO3BO33.cif
_cod_data_source_block Mg5TaO3(BO3)3
_cod_original_formula_sum 'Mg5 Ta B3 O12'
_cod_database_code 1544377

loop_
_space_group_symop_operation_xyz
'x, y, z'
'-x, -y, -z'
'-x+1/2, -y, z+1/2'
'x+1/2, y, -z+1/2'
'-x, y+1/2, -z'
'x, -y+1/2, z'
'x+1/2, -y+1/2, -z+1/2'
'-x+1/2, y+1/2, z+1/2'

loop_
_atom_site_label
_atom_site_occupancy
_atom_site_fract_x
_atom_site_fract_y
_atom_site_fract_z
_atom_site_adp_type
_atom_site_U_iso_or_equiv
_atom_site_type_symbol
Ta 1.0 0.100985(15) 0.250000 0.085433(16) Uiso 0.004340 Ta
Mg1 1.0 0.12321(10) 0.58467(9) 0.07333(10) Uiso 0.004040 Mg
Mg2 1.0 0.40254(9) 0.07625(10) 0.18014(10) Uiso 0.006130 Mg
Mg3 1.0 0.10166(13) 0.250000 0.69081(14) Uiso 0.006300 Mg
B1 1.0 0.1782(5) 0.250000 0.3705(5) Uiso 0.005200 B
B2 1.0 0.1728(4) 0.5886(4) 0.3733(4) Uiso 0.004600 B
O1 1.0 0.0361(4) 0.250000 0.3406(4) Uiso 0.008300 O
O2 1.0 0.2372(4) 0.250000 0.5039(4) Uiso 0.005600 O
O3 1.0 0.2608(4) 0.250000 0.2449(4) Uiso 0.005900 O
O4 1.0 0.0287(2) 0.5881(2) 0.3706(2) Uiso 0.007000 O
O5 1.0 0.2523(2) 0.58285(17) 0.2492(2) Uiso 0.006100 O
O6 1.0 0.25789(18) 0.0944(2) 0.0074(2) Uiso 0.005600 O
O7 1.0 0.5214(4) 0.250000 0.6050(4) Uiso 0.005100 O
O8 1.0 0.4919(2) 0.08524(18) 0.3811(2) Uiso 0.004400 O
